data_2240680
loop_
_publ_author_name
'Raghavendra Kumar, P.'
'Shailesh, Upereti'
'Palakshamurthy, B. S.'

_publ_section_title
;
 Crystal structure of (2-chloroethyl)[2-(methylsulfanyl)benzyl]ammonium
 chloride
;
_journal_issue 6
_journal_name_full 'Acta Crystallographica Section E'
_journal_page_first 621
_journal_page_last 623
_journal_paper_doi 10.1107/S2056989015008221
_journal_volume 71
_journal_year 2015
_chemical_formula_iupac 'C10 H15 Cl N S +, Cl -'
_chemical_formula_moiety 'C10 H15 Cl N S +, Cl -'
_chemical_formula_sum 'C10 H15 Cl2 N S'
_chemical_formula_weight 252.19
_chemical_name_systematic
;
(2-Chloroethyl)[2-(methylsulfanyl)benzyl]ammonium chloride
;
_space_group_crystal_system monoclinic
_space_group_IT_number 14
_space_group_name_Hall '-P 2yn'
_space_group_name_H-M_alt 'P 1 21/n 1'
_symmetry_space_group_name_Hall '-P 2yn'
_symmetry_space_group_name_H-M 'P 1 21/n 1'
_atom_sites_solution_hydrogens geom
_audit_creation_method SHELXL-2014/6
_cell_angle_alpha 90
_cell_angle_beta 97.374(3)
_cell_angle_gamma 90
_cell_formula_units_Z 4
_cell_length_a 6.5717(10)
_cell_length_b 11.8058(17)
_cell_length_c 16.201(2)
_cell_measurement_temperature 298(2)
_cell_measurement_theta_max 25.0
_cell_measurement_theta_min 2.1
_cell_volume 1246.5(3)
_computing_cell_refinement
;
SAINT (Bruker, 2013)
;
_computing_data_collection
;
APEX2 (Bruker, 2013)
;
_computing_data_reduction
;
SAINT (Bruker, 2013)
;
_computing_molecular_graphics
;
Mercury (Macrae <i>et al.</i>,  2008)
;
_computing_publication_material
;
SHELXL2014 (Sheldrick, 2015) and PLATON (Spek, 2009)
;
_computing_structure_refinement
;
SHELXL2014 (Sheldrick, 2015)
;
_computing_structure_solution
;
SHELXS97 (Sheldrick, 2008)
;
_diffrn_ambient_temperature 298(2)
_diffrn_measured_fraction_theta_full 1.000
_diffrn_measured_fraction_theta_max 1.000
_diffrn_measurement_device_type 'Bruker APEXII CCD'
_diffrn_measurement_method 'phi and \w scans'
_diffrn_radiation_type MoK\a
_diffrn_radiation_wavelength 0.71073
_diffrn_reflns_av_R_equivalents 0.1000
_diffrn_reflns_limit_h_max 7
_diffrn_reflns_limit_h_min -7
_diffrn_reflns_limit_k_max 14
_diffrn_reflns_limit_k_min -14
_diffrn_reflns_limit_l_max 19
_diffrn_reflns_limit_l_min -19
_diffrn_reflns_number 9002
_diffrn_reflns_theta_full 25.242
_diffrn_reflns_theta_max 25.249
_diffrn_reflns_theta_min 2.141
_exptl_absorpt_coefficient_mu 0.652
_exptl_absorpt_correction_T_max 0.881
_exptl_absorpt_correction_T_min 0.839
_exptl_absorpt_correction_type multi-scan
_exptl_absorpt_process_details
;
(SADABS; Bruker, 2013)
;
_exptl_crystal_colour colourless
_exptl_crystal_density_diffrn 1.344
_exptl_crystal_description prism
_exptl_crystal_F_000 528
_exptl_crystal_size_max 0.28
_exptl_crystal_size_mid 0.24
_exptl_crystal_size_min 0.20
_refine_diff_density_max 0.502
_refine_diff_density_min -0.229
_refine_ls_extinction_method none
_refine_ls_goodness_of_fit_ref 1.044
_refine_ls_hydrogen_treatment constr
_refine_ls_matrix_type full
_refine_ls_number_parameters 128
_refine_ls_number_reflns 2255
_refine_ls_number_restraints 0
_refine_ls_restrained_S_all 1.044
_refine_ls_R_factor_all 0.0951
_refine_ls_R_factor_gt 0.0649
_refine_ls_shift/su_max 0.000
_refine_ls_shift/su_mean 0.000
_refine_ls_structure_factor_coef Fsqd
_refine_ls_weighting_details 'w=1/[\s^2^(Fo^2^)+(0.0727P)^2^] where P=(Fo^2^+2Fc^2^)/3'
_refine_ls_weighting_scheme calc
_refine_ls_wR_factor_gt 0.1427
_refine_ls_wR_factor_ref 0.1577
_reflns_number_gt 1584
_reflns_number_total 2255
_reflns_threshold_expression I>2\s(I)
_cod_data_source_file su5075sup1.cif
_cod_data_source_block I
_cod_database_code 2240680
_shelx_space_group_comment
;
The symmetry employed for this shelxl refinement is uniquely defined
by the following loop, which should always be used as a source of
symmetry information in preference to the above space-group names.
They are only intended as comments.
;
_shelx_estimated_absorpt_t_min 0.839
_shelx_estimated_absorpt_t_max 0.881
_shelxl_version_number 2014/6

loop_
_space_group_symop_operation_xyz
'x, y, z'
'-x+1/2, y+1/2, -z+1/2'
'-x, -y, -z'
'x-1/2, -y-1/2, z-1/2'

loop_
_atom_site_type_symbol
_atom_site_label
_atom_site_fract_x
_atom_site_fract_y
_atom_site_fract_z
_atom_site_U_iso_or_equiv
_atom_site_adp_type
_atom_site_calc_flag
_atom_site_occupancy
S S1 0.73384(17) -0.10230(10) 0.26820(8) 0.0632(4) Uani d 1
Cl Cl1 0.2925(2) 0.37387(9) 0.02280(9) 0.0769(4) Uani d 1
N N1 0.3518(5) 0.0518(2) 0.10476(19) 0.0437(8) Uani d 1
H H1A 0.2751 0.0208 0.0613 0.052 Uiso calc 1
H H1B 0.4827 0.0411 0.0980 0.052 Uiso calc 1
C C1 0.3504(6) -0.1317(3) 0.1757(2) 0.0442(9) Uani d 1
C C2 0.5336(6) -0.1815(3) 0.2109(2) 0.0443(9) Uani d 1
C C4 0.4120(7) -0.3622(4) 0.1571(3) 0.0615(12) Uani d 1
H H4 0.4340 -0.4393 0.1503 0.074 Uiso calc 1
C C3 0.5612(7) -0.2969(3) 0.2011(3) 0.0557(11) Uani d 1
H H3 0.6828 -0.3307 0.2247 0.067 Uiso calc 1
C C5 0.2319(8) -0.3142(4) 0.1233(3) 0.0675(13) Uani d 1
H H5 0.1301 -0.3584 0.0940 0.081 Uiso calc 1
C C6 0.2013(7) -0.1992(4) 0.1330(3) 0.0612(12) Uani d 1
H H6 0.0777 -0.1669 0.1102 0.073 Uiso calc 1
C C8 0.3102(6) 0.1754(3) 0.1051(3) 0.0497(10) Uani d 1
H H8A 0.4013 0.2113 0.1493 0.060 Uiso calc 1
H H8B 0.1701 0.1884 0.1157 0.060 Uiso calc 1
C C7 0.3103(6) -0.0073(3) 0.1812(2) 0.0489(10) Uani d 1
H H7A 0.1683 0.0047 0.1896 0.059 Uiso calc 1
H H7B 0.3968 0.0241 0.2287 0.059 Uiso calc 1
C C9 0.3421(8) 0.2266(3) 0.0230(3) 0.0657(13) Uani d 1
H H9A 0.2511 0.1906 -0.0212 0.079 Uiso calc 1
H H9B 0.4822 0.2136 0.0125 0.079 Uiso calc 1
C C10 0.6669(8) -0.1210(4) 0.3711(3) 0.0762(15) Uani d 1
H H10A 0.5336 -0.0892 0.3741 0.114 Uiso calc 1
H H10B 0.7662 -0.0834 0.4104 0.114 Uiso calc 1
H H10C 0.6651 -0.2003 0.3840 0.114 Uiso calc 1
Cl Cl2 0.80532(15) 0.04958(9) 0.07270(6) 0.0537(3) Uani d 1

loop_
_atom_site_aniso_label
_atom_site_aniso_U_11
_atom_site_aniso_U_22
_atom_site_aniso_U_33
_atom_site_aniso_U_12
_atom_site_aniso_U_13
_atom_site_aniso_U_23
S1 0.0557(7) 0.0679(8) 0.0632(8) -0.0149(6) -0.0034(6) 0.0005(6)
Cl1 0.0879(9) 0.0413(7) 0.1012(10) 0.0074(6) 0.0111(7) 0.0136(6)
N1 0.0465(19) 0.0362(18) 0.0467(19) 0.0002(14) -0.0010(15) -0.0050(15)
C1 0.053(2) 0.038(2) 0.042(2) 0.0005(19) 0.0068(19) 0.0023(17)
C2 0.050(2) 0.041(2) 0.040(2) 0.0010(18) -0.0013(18) 0.0014(18)
C4 0.088(4) 0.035(2) 0.060(3) 0.005(2) 0.005(3) 0.005(2)
C3 0.064(3) 0.042(2) 0.058(3) 0.011(2) -0.003(2) 0.004(2)
C5 0.088(4) 0.050(3) 0.058(3) -0.018(3) -0.011(3) 0.001(2)
C6 0.054(3) 0.058(3) 0.066(3) -0.005(2) -0.013(2) 0.005(2)
C8 0.049(2) 0.032(2) 0.067(3) 0.0023(18) 0.006(2) -0.001(2)
C7 0.056(2) 0.043(2) 0.048(2) 0.0082(19) 0.007(2) 0.0038(18)
C9 0.085(3) 0.037(2) 0.071(3) 0.002(2) -0.003(3) 0.004(2)
C10 0.084(4) 0.084(4) 0.058(3) -0.020(3) -0.001(3) -0.014(3)
Cl2 0.0499(6) 0.0577(7) 0.0524(6) 0.0044(5) 0.0020(5) -0.0074(5)

loop_
_atom_type_symbol
_atom_type_description
_atom_type_scat_dispersion_real
_atom_type_scat_dispersion_imag
_atom_type_scat_source
C C 0.0033 0.0016 'International Tables Vol C Tables 4.2.6.8 and 6.1.1.4'
H H 0.0000 0.0000 'International Tables Vol C Tables 4.2.6.8 and 6.1.1.4'
N N 0.0061 0.0033 'International Tables Vol C Tables 4.2.6.8 and 6.1.1.4'
Cl Cl 0.1484 0.1585 'International Tables Vol C Tables 4.2.6.8 and 6.1.1.4'
S S 0.1246 0.1234 'International Tables Vol C Tables 4.2.6.8 and 6.1.1.4'

loop_
_geom_angle_atom_site_label_1
_geom_angle_atom_site_label_2
_geom_angle_atom_site_label_3
_geom_angle
C2 S1 C10 99.7(2)
C7 N1 C8 114.0(3)
C7 N1 H1A 108.8
C8 N1 H1A 108.8
C7 N1 H1B 108.8
C8 N1 H1B 108.8
H1A N1 H1B 107.6
C6 C1 C2 118.8(4)
C6 C1 C7 118.6(4)
C2 C1 C7 122.6(3)
C3 C2 C1 119.1(4)
C3 C2 S1 118.6(3)
C1 C2 S1 122.3(3)
C5 C4 C3 120.1(4)
C5 C4 H4 120.0
C3 C4 H4 120.0
C4 C3 C2 121.1(4)
C4 C3 H3 119.5
C2 C3 H3 119.5
C4 C5 C6 119.6(4)
C4 C5 H5 120.2
C6 C5 H5 120.2
C1 C6 C5 121.3(4)
C1 C6 H6 119.3
C5 C6 H6 119.3
N1 C8 C9 110.2(3)
N1 C8 H8A 109.6
C9 C8 H8A 109.6
N1 C8 H8B 109.6
C9 C8 H8B 109.6
H8A C8 H8B 108.1
N1 C7 C1 111.1(3)
N1 C7 H7A 109.4
C1 C7 H7A 109.4
N1 C7 H7B 109.4
C1 C7 H7B 109.4
H7A C7 H7B 108.0
C8 C9 Cl1 110.5(3)
C8 C9 H9A 109.5
Cl1 C9 H9A 109.5
C8 C9 H9B 109.5
Cl1 C9 H9B 109.5
H9A C9 H9B 108.1
S1 C10 H10A 109.5
S1 C10 H10B 109.5
H10A C10 H10B 109.5
S1 C10 H10C 109.5
H10A C10 H10C 109.5
H10B C10 H10C 109.5

loop_
_geom_bond_atom_site_label_1
_geom_bond_atom_site_label_2
_geom_bond_distance
S1 C2 1.776(4)
S1 C10 1.792(5)
Cl1 C9 1.768(4)
N1 C7 1.477(5)
N1 C8 1.485(5)
N1 H1A 0.8900
N1 H1B 0.8900
C1 C6 1.378(5)
C1 C2 1.394(5)
C1 C7 1.496(5)
C2 C3 1.386(5)
C4 C5 1.362(6)
C4 C3 1.373(6)
C4 H4 0.9300
C3 H3 0.9300
C5 C6 1.384(6)
C5 H5 0.9300
C6 H6 0.9300
C8 C9 1.501(6)
C8 H8A 0.9700
C8 H8B 0.9700
C7 H7A 0.9700
C7 H7B 0.9700
C9 H9A 0.9700
C9 H9B 0.9700
C10 H10A 0.9600
C10 H10B 0.9600
C10 H10C 0.9600

loop_
_geom_hbond_atom_site_label_D
_geom_hbond_atom_site_label_H
_geom_hbond_atom_site_label_A
_geom_hbond_site_symmetry_A
_geom_hbond_distance_DH
_geom_hbond_distance_HA
_geom_hbond_distance_DA
_geom_hbond_angle_DHA
N1 H1B Cl2 . 0.89 2.21 3.090(3) 169
N1 H1A Cl2 3_655 0.89 2.32 3.163(3) 158

loop_
_geom_torsion_atom_site_label_1
_geom_torsion_atom_site_label_2
_geom_torsion_atom_site_label_3
_geom_torsion_atom_site_label_4
_geom_torsion
C6 C1 C2 C3 0.7(6)
C7 C1 C2 C3 -178.2(4)
C6 C1 C2 S1 -179.2(3)
C7 C1 C2 S1 1.9(5)
C10 S1 C2 C3 -87.1(4)
C10 S1 C2 C1 92.8(4)
C5 C4 C3 C2 -1.1(7)
C1 C2 C3 C4 0.4(6)
S1 C2 C3 C4 -179.7(3)
C3 C4 C5 C6 0.6(7)
C2 C1 C6 C5 -1.2(6)
C7 C1 C6 C5 177.8(4)
C4 C5 C6 C1 0.5(7)
C7 N1 C8 C9 -175.9(3)
C8 N1 C7 C1 178.6(3)
C6 C1 C7 N1 -81.3(5)
C2 C1 C7 N1 97.7(4)
N1 C8 C9 Cl1 179.9(3)

_cod_database_fobs_code 2240680
